data_4088403
loop_
_publ_author_name
'van Dijk, Tom'
'Rong, Mark K.'
'Borger, Jaap E.'
'Nieger, Martin'
'Slootweg, J. Chris'
'Lammertsma, Koop'

_publ_section_title
;
 Bis(imino)phosphanes: Synthesis and Coordination Chemistry
;
_journal_issue 5
_journal_name_full Organometallics
_journal_page_first 827
_journal_paper_doi 10.1021/acs.organomet.6b00063
_journal_volume 35
_journal_year 2016
_chemical_formula_moiety 'C31 H39 N2 P'
_chemical_formula_sum 'C31 H39 N2 P'
_chemical_formula_weight 470.61
_chemical_name_systematic
; 
 (Z)-N-(1-(((E)-2,2-dimethyl-1-(phenylimino)propyl)(phenyl)phosphino)-
 2,2-dimethylpropylidene)-2,4,6-trimethylaniline
;
_space_group_IT_number 14
_space_group_name_Hall '-P 2ybc'
_space_group_name_H-M_alt 'P 1 21/c 1'
_symmetry_cell_setting monoclinic
_symmetry_space_group_name_H-M 'P 1 21/c 1'
_atom_sites_solution_hydrogens geom
_atom_sites_solution_primary direct
_atom_sites_solution_secondary difmap
_audit_creation_method SHELXL-97
_cell_angle_alpha 90.00
_cell_angle_beta 90.047(7)
_cell_angle_gamma 90.00
_cell_formula_units_Z 4
_cell_length_a 14.0810(10)
_cell_length_b 11.9795(11)
_cell_length_c 15.9550(14)
_cell_measurement_reflns_used 486
_cell_measurement_temperature 123(2)
_cell_measurement_theta_max 25.0
_cell_measurement_theta_min 2.5
_cell_volume 2691.3(4)
_computing_cell_refinement EVALCCD
_computing_data_collection Collect
_computing_data_reduction EVALCCd
_computing_molecular_graphics XP
_computing_publication_material 'SHELXL-97 (Sheldrick, 1997)'
_computing_structure_refinement 'SHELXL-97 (Sheldrick, 1997)'
_computing_structure_solution 'SHELXS-97 (Sheldrick, 1990)'
_diffrn_ambient_temperature 123(2)
_diffrn_measured_fraction_theta_full 0.998
_diffrn_measured_fraction_theta_max 0.998
_diffrn_measurement_device_type 'Bruker-Nonius KappaCCD'
_diffrn_measurement_method 'rotation in phi and omega, 2 deg.'
_diffrn_radiation_monochromator graphite
_diffrn_radiation_source 'fine-focus sealed tube'
_diffrn_radiation_type MoK\a
_diffrn_radiation_wavelength 0.71073
_diffrn_reflns_av_R_equivalents 0.0356
_diffrn_reflns_av_sigmaI/netI 0.0190
_diffrn_reflns_limit_h_max 18
_diffrn_reflns_limit_h_min -18
_diffrn_reflns_limit_k_max 15
_diffrn_reflns_limit_k_min -15
_diffrn_reflns_limit_l_max 20
_diffrn_reflns_limit_l_min -20
_diffrn_reflns_number 64257
_diffrn_reflns_theta_full 27.48
_diffrn_reflns_theta_max 27.48
_diffrn_reflns_theta_min 2.93
_exptl_absorpt_coefficient_mu 0.123
_exptl_absorpt_correction_T_max 0.9955
_exptl_absorpt_correction_T_min 0.8995
_exptl_absorpt_correction_type multi-scan
_exptl_absorpt_process_details 'SADABS (Sheldrick, 2008)'
_exptl_crystal_colour yellow
_exptl_crystal_density_diffrn 1.161
_exptl_crystal_density_meas ?
_exptl_crystal_density_method 'not measured'
_exptl_crystal_description blocks
_exptl_crystal_F_000 1016
_exptl_crystal_size_max 0.50
_exptl_crystal_size_mid 0.30
_exptl_crystal_size_min 0.15
_refine_diff_density_max 0.335
_refine_diff_density_min -0.217
_refine_diff_density_rms 0.045
_refine_ls_extinction_method none
_refine_ls_goodness_of_fit_ref 1.050
_refine_ls_hydrogen_treatment constr
_refine_ls_matrix_type full
_refine_ls_number_parameters 310
_refine_ls_number_reflns 6159
_refine_ls_number_restraints 0
_refine_ls_restrained_S_all 1.050
_refine_ls_R_factor_all 0.0498
_refine_ls_R_factor_gt 0.0371
_refine_ls_shift/su_max 0.001
_refine_ls_shift/su_mean 0.000
_refine_ls_structure_factor_coef Fsqd
_refine_ls_weighting_details 'calc w=1/[\s^2^(Fo^2^)+(0.0368P)^2^+1.5401P] where P=(Fo^2^+2Fc^2^)/3'
_refine_ls_weighting_scheme calc
_refine_ls_wR_factor_gt 0.0864
_refine_ls_wR_factor_ref 0.0942
_reflns_number_gt 5140
_reflns_number_total 6159
_reflns_threshold_expression >2sigma(I)
_cod_data_source_file om6b00063_si_003.cif
_cod_data_source_block jcs011_m_compound_5d
_cod_depositor_comments
;
The following automatic conversions were performed:

data item '_exptl_crystal_density_meas' value 'none' was changed to
'?' -- the value is perceived as not measured.

Automatic conversion script
Id: cif_fix_values 6909 2019-04-08 15:41:33Z antanas 
;
_cod_original_sg_symbol_H-M 'P 21/c'
_cod_database_code 4088403

loop_
_symmetry_equiv_pos_as_xyz
'x, y, z'
'-x, y+1/2, -z+1/2'
'-x, -y, -z'
'x, -y-1/2, z-1/2'

loop_
_atom_site_label
_atom_site_type_symbol
_atom_site_fract_x
_atom_site_fract_y
_atom_site_fract_z
_atom_site_U_iso_or_equiv
_atom_site_adp_type
_atom_site_occupancy
_atom_site_symmetry_multiplicity
_atom_site_calc_flag
_atom_site_refinement_flags
P1 P 0.76604(2) 0.28686(3) 0.73602(2) 0.01539(8) Uani 1 1 d .
N1 N 0.62036(7) 0.26560(9) 0.62972(7) 0.0168(2) Uani 1 1 d .
N2 N 0.86239(8) 0.29105(9) 0.57797(7) 0.0179(2) Uani 1 1 d .
C1 C 0.63684(9) 0.27697(10) 0.70795(8) 0.0154(2) Uani 1 1 d .
C2 C 0.56549(9) 0.27756(11) 0.78156(8) 0.0177(3) Uani 1 1 d .
C3 C 0.47128(10) 0.33544(12) 0.75924(9) 0.0239(3) Uani 1 1 d .
H3A H 0.4836 0.4135 0.7444 0.036 Uiso 1 1 calc R
H3B H 0.4284 0.3325 0.8075 0.036 Uiso 1 1 calc R
H3C H 0.4418 0.2972 0.7115 0.036 Uiso 1 1 calc R
C4 C 0.60656(11) 0.33737(14) 0.85895(9) 0.0276(3) Uani 1 1 d .
H4A H 0.6668 0.3024 0.8749 0.041 Uiso 1 1 calc R
H4B H 0.5616 0.3316 0.9056 0.041 Uiso 1 1 calc R
H4C H 0.6174 0.4162 0.8457 0.041 Uiso 1 1 calc R
C5 C 0.54711(10) 0.15478(12) 0.80500(9) 0.0234(3) Uani 1 1 d .
H5A H 0.6074 0.1185 0.8191 0.035 Uiso 1 1 calc R
H5B H 0.5178 0.1162 0.7574 0.035 Uiso 1 1 calc R
H5C H 0.5044 0.1515 0.8534 0.035 Uiso 1 1 calc R
C6 C 0.53081(9) 0.24994(11) 0.59084(8) 0.0173(3) Uani 1 1 d .
C7 C 0.49283(9) 0.14308(12) 0.58173(8) 0.0195(3) Uani 1 1 d .
H7 H 0.5244 0.0808 0.6059 0.023 Uiso 1 1 calc R
C8 C 0.40880(10) 0.12764(12) 0.53731(9) 0.0232(3) Uani 1 1 d .
H8 H 0.3828 0.0548 0.5317 0.028 Uiso 1 1 calc R
C9 C 0.36265(10) 0.21801(13) 0.50107(9) 0.0246(3) Uani 1 1 d .
H9 H 0.3048 0.2074 0.4714 0.030 Uiso 1 1 calc R
C10 C 0.40166(10) 0.32390(13) 0.50845(9) 0.0231(3) Uani 1 1 d .
H10 H 0.3705 0.3858 0.4833 0.028 Uiso 1 1 calc R
C11 C 0.48586(9) 0.34048(12) 0.55217(8) 0.0206(3) Uani 1 1 d .
H11 H 0.5128 0.4130 0.5558 0.025 Uiso 1 1 calc R
C12 C 0.81744(8) 0.23773(11) 0.63412(8) 0.0157(2) Uani 1 1 d .
C13 C 0.81810(9) 0.10861(11) 0.62201(8) 0.0187(3) Uani 1 1 d .
C14 C 0.78166(11) 0.08255(12) 0.53353(9) 0.0278(3) Uani 1 1 d .
H14A H 0.8188 0.1247 0.4924 0.042 Uiso 1 1 calc R
H14B H 0.7146 0.1038 0.5292 0.042 Uiso 1 1 calc R
H14C H 0.7882 0.0024 0.5225 0.042 Uiso 1 1 calc R
C15 C 0.75929(10) 0.04208(12) 0.68557(9) 0.0259(3) Uani 1 1 d .
H15A H 0.7820 0.0581 0.7424 0.039 Uiso 1 1 calc R
H15B H 0.7659 -0.0379 0.6741 0.039 Uiso 1 1 calc R
H15C H 0.6923 0.0635 0.6808 0.039 Uiso 1 1 calc R
C16 C 0.92245(10) 0.07229(12) 0.62998(10) 0.0266(3) Uani 1 1 d .
H16A H 0.9612 0.1141 0.5897 0.040 Uiso 1 1 calc R
H16B H 0.9277 -0.0078 0.6183 0.040 Uiso 1 1 calc R
H16C H 0.9450 0.0875 0.6870 0.040 Uiso 1 1 calc R
C17 C 0.87999(9) 0.40725(11) 0.57632(8) 0.0169(3) Uani 1 1 d .
C18 C 0.95377(9) 0.45301(11) 0.62458(8) 0.0183(3) Uani 1 1 d .
C19 C 0.97069(9) 0.56709(12) 0.61848(9) 0.0207(3) Uani 1 1 d .
H19 H 1.0194 0.5993 0.6518 0.025 Uiso 1 1 calc R
C20 C 0.91855(10) 0.63546(11) 0.56515(9) 0.0219(3) Uani 1 1 d .
C21 C 0.85044(10) 0.58626(12) 0.51413(8) 0.0211(3) Uani 1 1 d .
H21 H 0.8163 0.6316 0.4757 0.025 Uiso 1 1 calc R
C22 C 0.83074(9) 0.47241(11) 0.51763(8) 0.0191(3) Uani 1 1 d .
C23 C 1.01392(10) 0.37968(12) 0.67996(9) 0.0243(3) Uani 1 1 d .
H23A H 1.0691 0.4220 0.6998 0.036 Uiso 1 1 calc R
H23B H 1.0355 0.3146 0.6480 0.036 Uiso 1 1 calc R
H23C H 0.9763 0.3548 0.7281 0.036 Uiso 1 1 calc R
C24 C 0.93715(12) 0.75944(12) 0.56304(11) 0.0330(4) Uani 1 1 d .
H24A H 0.8943 0.7948 0.5225 0.050 Uiso 1 1 calc R
H24B H 1.0032 0.7730 0.5465 0.050 Uiso 1 1 calc R
H24C H 0.9260 0.7911 0.6188 0.050 Uiso 1 1 calc R
C25 C 0.75828(10) 0.41911(13) 0.46069(9) 0.0263(3) Uani 1 1 d .
H25A H 0.7318 0.4758 0.4230 0.039 Uiso 1 1 calc R
H25B H 0.7072 0.3866 0.4945 0.039 Uiso 1 1 calc R
H25C H 0.7888 0.3603 0.4275 0.039 Uiso 1 1 calc R
C26 C 0.77311(8) 0.43965(11) 0.74388(8) 0.0158(2) Uani 1 1 d .
C27 C 0.72107(9) 0.51378(11) 0.69411(8) 0.0177(3) Uani 1 1 d .
H27 H 0.6841 0.4860 0.6489 0.021 Uiso 1 1 calc R
C28 C 0.72294(10) 0.62764(12) 0.71020(9) 0.0229(3) Uani 1 1 d .
H28 H 0.6881 0.6774 0.6755 0.028 Uiso 1 1 calc R
C29 C 0.77585(10) 0.66923(12) 0.77714(9) 0.0262(3) Uani 1 1 d .
H29 H 0.7766 0.7471 0.7884 0.031 Uiso 1 1 calc R
C30 C 0.82717(10) 0.59672(13) 0.82698(9) 0.0247(3) Uani 1 1 d .
H30 H 0.8634 0.6249 0.8726 0.030 Uiso 1 1 calc R
C31 C 0.82605(9) 0.48258(12) 0.81069(8) 0.0199(3) Uani 1 1 d .
H31 H 0.8616 0.4334 0.8453 0.024 Uiso 1 1 calc R

loop_
_atom_site_aniso_label
_atom_site_aniso_U_11
_atom_site_aniso_U_22
_atom_site_aniso_U_33
_atom_site_aniso_U_23
_atom_site_aniso_U_13
_atom_site_aniso_U_12
P1 0.01604(15) 0.01546(16) 0.01466(15) -0.00050(12) -0.00220(11) 0.00011(12)
N1 0.0158(5) 0.0171(5) 0.0174(5) -0.0006(4) -0.0014(4) -0.0007(4)
N2 0.0178(5) 0.0163(5) 0.0196(5) -0.0017(4) 0.0002(4) 0.0014(4)
C1 0.0167(6) 0.0118(6) 0.0176(6) 0.0000(5) 0.0004(5) -0.0004(5)
C2 0.0197(6) 0.0177(6) 0.0158(6) -0.0012(5) 0.0025(5) -0.0017(5)
C3 0.0227(7) 0.0242(7) 0.0247(7) 0.0002(6) 0.0058(5) 0.0033(6)
C4 0.0273(7) 0.0371(9) 0.0186(7) -0.0078(6) 0.0055(5) -0.0075(6)
C5 0.0270(7) 0.0213(7) 0.0220(7) 0.0042(5) 0.0043(5) -0.0015(6)
C6 0.0149(6) 0.0231(6) 0.0137(6) -0.0011(5) 0.0011(4) -0.0003(5)
C7 0.0198(6) 0.0207(7) 0.0180(6) 0.0012(5) -0.0009(5) 0.0003(5)
C8 0.0235(7) 0.0245(7) 0.0217(7) -0.0010(6) -0.0022(5) -0.0068(6)
C9 0.0175(6) 0.0353(8) 0.0211(7) 0.0016(6) -0.0043(5) -0.0026(6)
C10 0.0202(6) 0.0282(7) 0.0210(7) 0.0048(6) -0.0014(5) 0.0039(6)
C11 0.0210(6) 0.0202(7) 0.0207(6) 0.0013(5) 0.0000(5) -0.0011(5)
C12 0.0142(6) 0.0163(6) 0.0165(6) -0.0016(5) -0.0038(4) 0.0023(5)
C13 0.0191(6) 0.0143(6) 0.0228(7) -0.0026(5) -0.0020(5) 0.0013(5)
C14 0.0369(8) 0.0200(7) 0.0263(7) -0.0065(6) -0.0070(6) -0.0024(6)
C15 0.0290(7) 0.0156(7) 0.0330(8) 0.0017(6) 0.0026(6) -0.0004(5)
C16 0.0229(7) 0.0168(7) 0.0400(8) -0.0008(6) -0.0026(6) 0.0043(5)
C17 0.0170(6) 0.0169(6) 0.0168(6) -0.0010(5) 0.0052(5) 0.0019(5)
C18 0.0157(6) 0.0193(7) 0.0199(6) -0.0009(5) 0.0044(5) 0.0020(5)
C19 0.0172(6) 0.0214(7) 0.0235(7) -0.0027(5) 0.0044(5) -0.0028(5)
C20 0.0233(7) 0.0180(6) 0.0246(7) 0.0007(5) 0.0097(5) -0.0003(5)
C21 0.0229(7) 0.0216(7) 0.0188(6) 0.0035(5) 0.0057(5) 0.0049(5)
C22 0.0200(6) 0.0209(7) 0.0163(6) -0.0009(5) 0.0048(5) 0.0018(5)
C23 0.0203(6) 0.0226(7) 0.0300(8) 0.0004(6) -0.0040(5) 0.0014(5)
C24 0.0390(9) 0.0193(7) 0.0409(9) 0.0040(6) 0.0035(7) -0.0039(6)
C25 0.0304(7) 0.0267(7) 0.0218(7) -0.0016(6) -0.0046(6) 0.0029(6)
C26 0.0141(6) 0.0170(6) 0.0164(6) -0.0028(5) 0.0024(4) -0.0009(5)
C27 0.0162(6) 0.0201(6) 0.0169(6) -0.0012(5) 0.0001(5) -0.0005(5)
C28 0.0214(7) 0.0200(7) 0.0273(7) 0.0006(5) 0.0021(5) 0.0022(5)
C29 0.0264(7) 0.0186(7) 0.0338(8) -0.0083(6) 0.0050(6) -0.0035(6)
C30 0.0219(7) 0.0285(8) 0.0238(7) -0.0093(6) 0.0006(5) -0.0056(6)
C31 0.0166(6) 0.0239(7) 0.0191(6) -0.0019(5) 0.0003(5) -0.0016(5)

loop_
_atom_type_symbol
_atom_type_description
_atom_type_scat_dispersion_real
_atom_type_scat_dispersion_imag
_atom_type_scat_source
C C 0.0033 0.0016 'International Tables Vol C Tables 4.2.6.8 and 6.1.1.4'
H H 0.0000 0.0000 'International Tables Vol C Tables 4.2.6.8 and 6.1.1.4'
N N 0.0061 0.0033 'International Tables Vol C Tables 4.2.6.8 and 6.1.1.4'
P P 0.1023 0.0942 'International Tables Vol C Tables 4.2.6.8 and 6.1.1.4'

loop_
_geom_angle_atom_site_label_1
_geom_angle_atom_site_label_2
_geom_angle_atom_site_label_3
_geom_angle
C26 P1 C12 110.55(6)
C26 P1 C1 97.56(6)
C12 P1 C1 98.51(5)
C1 N1 C6 127.08(11)
C12 N2 C17 126.58(11)
N1 C1 C2 128.72(11)
N1 C1 P1 114.54(9)
C2 C1 P1 116.67(9)
C3 C2 C5 109.98(11)
C3 C2 C4 107.41(11)
C5 C2 C4 108.23(11)
C3 C2 C1 112.76(11)
C5 C2 C1 106.83(10)
C4 C2 C1 111.55(11)
C2 C3 H3A 109.5
C2 C3 H3B 109.5
H3A C3 H3B 109.5
C2 C3 H3C 109.5
H3A C3 H3C 109.5
H3B C3 H3C 109.5
C2 C4 H4A 109.5
C2 C4 H4B 109.5
H4A C4 H4B 109.5
C2 C4 H4C 109.5
H4A C4 H4C 109.5
H4B C4 H4C 109.5
C2 C5 H5A 109.5
C2 C5 H5B 109.5
H5A C5 H5B 109.5
C2 C5 H5C 109.5
H5A C5 H5C 109.5
H5B C5 H5C 109.5
C7 C6 C11 119.49(12)
C7 C6 N1 120.53(12)
C11 C6 N1 119.50(12)
C8 C7 C6 120.06(13)
C8 C7 H7 120.0
C6 C7 H7 120.0
C9 C8 C7 120.40(13)
C9 C8 H8 119.8
C7 C8 H8 119.8
C10 C9 C8 119.50(12)
C10 C9 H9 120.3
C8 C9 H9 120.3
C9 C10 C11 120.73(13)
C9 C10 H10 119.6
C11 C10 H10 119.6
C10 C11 C6 119.75(13)
C10 C11 H11 120.1
C6 C11 H11 120.1
N2 C12 C13 114.13(11)
N2 C12 P1 130.30(10)
C13 C12 P1 114.92(9)
C15 C13 C14 108.81(11)
C15 C13 C16 108.36(11)
C14 C13 C16 109.72(12)
C15 C13 C12 115.50(11)
C14 C13 C12 108.30(11)
C16 C13 C12 106.04(10)
C13 C14 H14A 109.5
C13 C14 H14B 109.5
H14A C14 H14B 109.5
C13 C14 H14C 109.5
H14A C14 H14C 109.5
H14B C14 H14C 109.5
C13 C15 H15A 109.5
C13 C15 H15B 109.5
H15A C15 H15B 109.5
C13 C15 H15C 109.5
H15A C15 H15C 109.5
H15B C15 H15C 109.5
C13 C16 H16A 109.5
C13 C16 H16B 109.5
H16A C16 H16B 109.5
C13 C16 H16C 109.5
H16A C16 H16C 109.5
H16B C16 H16C 109.5
C22 C17 C18 120.94(12)
C22 C17 N2 118.29(12)
C18 C17 N2 120.24(12)
C19 C18 C17 118.16(12)
C19 C18 C23 121.19(12)
C17 C18 C23 120.63(12)
C20 C19 C18 122.11(13)
C20 C19 H19 118.9
C18 C19 H19 118.9
C21 C20 C19 118.21(13)
C21 C20 C24 121.64(13)
C19 C20 C24 120.15(13)
C20 C21 C22 121.98(13)
C20 C21 H21 119.0
C22 C21 H21 119.0
C21 C22 C17 118.26(12)
C21 C22 C25 121.69(12)
C17 C22 C25 120.05(12)
C18 C23 H23A 109.5
C18 C23 H23B 109.5
H23A C23 H23B 109.5
C18 C23 H23C 109.5
H23A C23 H23C 109.5
H23B C23 H23C 109.5
C20 C24 H24A 109.5
C20 C24 H24B 109.5
H24A C24 H24B 109.5
C20 C24 H24C 109.5
H24A C24 H24C 109.5
H24B C24 H24C 109.5
C22 C25 H25A 109.5
C22 C25 H25B 109.5
H25A C25 H25B 109.5
C22 C25 H25C 109.5
H25A C25 H25C 109.5
H25B C25 H25C 109.5
C31 C26 C27 118.57(12)
C31 C26 P1 116.57(10)
C27 C26 P1 124.44(10)
C28 C27 C26 120.61(12)
C28 C27 H27 119.7
C26 C27 H27 119.7
C27 C28 C29 120.20(13)
C27 C28 H28 119.9
C29 C28 H28 119.9
C30 C29 C28 119.70(13)
C30 C29 H29 120.2
C28 C29 H29 120.2
C29 C30 C31 120.29(13)
C29 C30 H30 119.9
C31 C30 H30 119.9
C30 C31 C26 120.63(13)
C30 C31 H31 119.7
C26 C31 H31 119.7

loop_
_geom_bond_atom_site_label_1
_geom_bond_atom_site_label_2
_geom_bond_distance
P1 C26 1.8374(13)
P1 C12 1.8749(13)
P1 C1 1.8770(13)
N1 C1 1.2767(16)
N1 C6 1.4173(16)
N2 C12 1.2697(17)
N2 C17 1.4141(17)
C1 C2 1.5462(17)
C2 C3 1.5385(19)
C2 C5 1.5397(18)
C2 C4 1.5397(18)
C3 H3A 0.9800
C3 H3B 0.9800
C3 H3C 0.9800
C4 H4A 0.9800
C4 H4B 0.9800
C4 H4C 0.9800
C5 H5A 0.9800
C5 H5B 0.9800
C5 H5C 0.9800
C6 C7 1.3949(19)
C6 C11 1.3989(19)
C7 C8 1.3911(18)
C7 H7 0.9500
C8 C9 1.389(2)
C8 H8 0.9500
C9 C10 1.387(2)
C9 H9 0.9500
C10 C11 1.3893(19)
C10 H10 0.9500
C11 H11 0.9500
C12 C13 1.5588(17)
C13 C15 1.5332(19)
C13 C14 1.5339(19)
C13 C16 1.5376(18)
C14 H14A 0.9800
C14 H14B 0.9800
C14 H14C 0.9800
C15 H15A 0.9800
C15 H15B 0.9800
C15 H15C 0.9800
C16 H16A 0.9800
C16 H16B 0.9800
C16 H16C 0.9800
C17 C22 1.4021(18)
C17 C18 1.4041(18)
C18 C19 1.3906(19)
C18 C23 1.5062(19)
C19 C20 1.390(2)
C19 H19 0.9500
C20 C21 1.389(2)
C20 C24 1.508(2)
C21 C22 1.3929(19)
C21 H21 0.9500
C22 C25 1.5076(19)
C23 H23A 0.9800
C23 H23B 0.9800
C23 H23C 0.9800
C24 H24A 0.9800
C24 H24B 0.9800
C24 H24C 0.9800
C25 H25A 0.9800
C25 H25B 0.9800
C25 H25C 0.9800
C26 C31 1.3982(18)
C26 C27 1.3983(18)
C27 C28 1.3881(19)
C27 H27 0.9500
C28 C29 1.394(2)
C28 H28 0.9500
C29 C30 1.381(2)
C29 H29 0.9500
C30 C31 1.392(2)
C30 H30 0.9500
C31 H31 0.9500

loop_
_geom_torsion_atom_site_label_1
_geom_torsion_atom_site_label_2
_geom_torsion_atom_site_label_3
_geom_torsion_atom_site_label_4
_geom_torsion
C6 N1 C1 C2 -0.3(2)
C6 N1 C1 P1 176.27(10)
C26 P1 C1 N1 98.17(10)
C12 P1 C1 N1 -14.04(11)
C26 P1 C1 C2 -84.80(10)
C12 P1 C1 C2 163.00(9)
N1 C1 C2 C3 -36.78(18)
P1 C1 C2 C3 146.68(10)
N1 C1 C2 C5 84.16(16)
P1 C1 C2 C5 -92.38(11)
N1 C1 C2 C4 -157.75(13)
P1 C1 C2 C4 25.71(14)
C1 N1 C6 C7 -86.91(17)
C1 N1 C6 C11 101.08(16)
C11 C6 C7 C8 -2.58(19)
N1 C6 C7 C8 -174.59(12)
C6 C7 C8 C9 0.6(2)
C7 C8 C9 C10 0.9(2)
C8 C9 C10 C11 -0.5(2)
C9 C10 C11 C6 -1.5(2)
C7 C6 C11 C10 2.98(19)
N1 C6 C11 C10 175.08(12)
C17 N2 C12 C13 -174.70(11)
C17 N2 C12 P1 -4.6(2)
C26 P1 C12 N2 8.02(14)
C1 P1 C12 N2 109.46(12)
C26 P1 C12 C13 178.11(9)
C1 P1 C12 C13 -80.45(9)
N2 C12 C13 C15 -176.32(11)
P1 C12 C13 C15 11.95(14)
N2 C12 C13 C14 -54.04(15)
P1 C12 C13 C14 134.23(10)
N2 C12 C13 C16 63.66(14)
P1 C12 C13 C16 -108.06(11)
C12 N2 C17 C22 -108.33(15)
C12 N2 C17 C18 79.90(17)
C22 C17 C18 C19 6.05(18)
N2 C17 C18 C19 177.60(11)
C22 C17 C18 C23 -172.72(12)
N2 C17 C18 C23 -1.18(18)
C17 C18 C19 C20 -1.47(19)
C23 C18 C19 C20 177.30(12)
C18 C19 C20 C21 -2.82(19)
C18 C19 C20 C24 177.76(13)
C19 C20 C21 C22 2.68(19)
C24 C20 C21 C22 -177.91(13)
C20 C21 C22 C17 1.73(19)
C20 C21 C22 C25 -178.59(12)
C18 C17 C22 C21 -6.18(18)
N2 C17 C22 C21 -177.89(11)
C18 C17 C22 C25 174.13(12)
N2 C17 C22 C25 2.42(18)
C12 P1 C26 C31 -119.60(10)
C1 P1 C26 C31 138.32(10)
C12 P1 C26 C27 68.02(12)
C1 P1 C26 C27 -34.06(12)
C31 C26 C27 C28 0.77(19)
P1 C26 C27 C28 173.01(10)
C26 C27 C28 C29 -0.9(2)
C27 C28 C29 C30 0.6(2)
C28 C29 C30 C31 -0.1(2)
C29 C30 C31 C26 0.0(2)
C27 C26 C31 C30 -0.29(19)
P1 C26 C31 C30 -173.14(10)
